data_7227569
loop_
_publ_author_name
'August Ridenour, J.'
'Carter, Korey P.'
'Cahill, Christopher L.'

_publ_section_title
;
 RE-p-halobenzoic acid--terpyridine complexes, part III: structural and
 supramolecular trends in a series of p-iodobenzoic acid rare-earth hybrid
 materials
;
_journal_issue 8
_journal_name_full CrystEngComm
_journal_page_first 1190
_journal_paper_doi 10.1039/C6CE02356H
_journal_volume 19
_journal_year 2017
_chemical_formula_sum 'C36 H25 I3 N3 O7 Yb'
_chemical_formula_weight 1165.33
_space_group_crystal_system triclinic
_space_group_IT_number 2
_space_group_name_Hall '-P 1'
_space_group_name_H-M_alt 'P -1'
_symmetry_cell_setting triclinic
_symmetry_Int_Tables_number 2
_symmetry_space_group_name_Hall '-P 1'
_symmetry_space_group_name_H-M 'P -1'
_atom_sites_solution_hydrogens mixed
_audit_creation_method SHELXL-2014/7
_audit_update_record
;
2016-11-03 deposited with the CCDC.
2017-01-30 downloaded from the CCDC.
;
_cell_angle_alpha 103.4710(10)
_cell_angle_beta 91.1970(11)
_cell_angle_gamma 93.7450(12)
_cell_formula_units_Z 2
_cell_length_a 8.7843(5)
_cell_length_b 13.5206(7)
_cell_length_c 15.4808(8)
_cell_measurement_reflns_used 25201
_cell_measurement_temperature 293(2)
_cell_measurement_theta_max 57.599
_cell_measurement_theta_min 4.575
_cell_volume 1783.00(17)
_computing_cell_refinement 'SAINT, Bruker-AXS'
_computing_data_collection 'APEX, Bruker-AXS'
_computing_data_reduction 'SAINT, Bruker-AXS'
_computing_molecular_graphics 'WinGX (Farrugia, 2012)'
_computing_publication_material 'Crystal Maker (Palmer, 2009)'
_computing_structure_refinement 'SHELXL-2014/7 (Sheldrick, 2014)'
_computing_structure_solution 'Superflip (Chapuis, 2007)'
_diffrn_ambient_temperature 293
_diffrn_measured_fraction_theta_full 1.000
_diffrn_measured_fraction_theta_max 0.992
_diffrn_measurement_device_type 'Bruker SMART APEXII'
_diffrn_measurement_method 'omega scans'
_diffrn_radiation_probe x-ray
_diffrn_radiation_type MoK\a
_diffrn_radiation_wavelength 0.71073
_diffrn_reflns_av_R_equivalents 0.0244
_diffrn_reflns_av_unetI/netI 0.0291
_diffrn_reflns_Laue_measured_fraction_full 1.000
_diffrn_reflns_Laue_measured_fraction_max 0.992
_diffrn_reflns_limit_h_max 11
_diffrn_reflns_limit_h_min -11
_diffrn_reflns_limit_k_max 18
_diffrn_reflns_limit_k_min -18
_diffrn_reflns_limit_l_max 20
_diffrn_reflns_limit_l_min -20
_diffrn_reflns_number 25200
_diffrn_reflns_point_group_measured_fraction_full 1.000
_diffrn_reflns_point_group_measured_fraction_max 0.992
_diffrn_reflns_theta_full 25.500
_diffrn_reflns_theta_max 28.810
_diffrn_reflns_theta_min 1.354
_diffrn_source 'fine-focused sealed tube'
_diffrn_source_type Siemens
_exptl_absorpt_coefficient_mu 5.273
_exptl_absorpt_correction_T_max 0.7458
_exptl_absorpt_correction_T_min 0.5690
_exptl_absorpt_correction_type multi-scan
_exptl_absorpt_process_details 'SADABS, G. Sheldrick (2015)'
_exptl_crystal_colour Colorless
_exptl_crystal_density_diffrn 2.171
_exptl_crystal_description Plate
_exptl_crystal_F_000 1094
_exptl_crystal_recrystallization_method Hydrothermal
_exptl_crystal_size_max 0.245
_exptl_crystal_size_mid 0.150
_exptl_crystal_size_min 0.105
_refine_diff_density_max 1.637
_refine_diff_density_min -1.204
_refine_diff_density_rms 0.128
_refine_ls_extinction_method none
_refine_ls_goodness_of_fit_ref 1.035
_refine_ls_hydrogen_treatment mixed
_refine_ls_matrix_type full
_refine_ls_number_parameters 459
_refine_ls_number_reflns 9219
_refine_ls_number_restraints 0
_refine_ls_restrained_S_all 1.035
_refine_ls_R_factor_all 0.0404
_refine_ls_R_factor_gt 0.0305
_refine_ls_shift/su_max 0.001
_refine_ls_shift/su_mean 0.000
_refine_ls_structure_factor_coef Fsqd
_refine_ls_weighting_details 'w=1/[\s^2^(Fo^2^)+(0.0403P)^2^+1.3671P] where P=(Fo^2^+2Fc^2^)/3'
_refine_ls_weighting_scheme calc
_refine_ls_wR_factor_gt 0.0731
_refine_ls_wR_factor_ref 0.0785
_reflns_Friedel_coverage 0.000
_reflns_number_gt 7792
_reflns_number_total 9219
_reflns_threshold_expression 'I > 2\s(I)'
_cod_data_source_file c6ce02356h2.cif
_cod_data_source_block Complex_13Prime
_cod_depositor_comments 'Adding full bibliography for 7227558--7227578.cif.'
_cod_database_code 7227569
_shelx_space_group_comment
;
The symmetry employed for this shelxl refinement is uniquely defined
by the following loop, which should always be used as a source of
symmetry information in preference to the above space-group names.
They are only intended as comments.
;
_shelx_estimated_absorpt_t_min 0.358
_shelx_estimated_absorpt_t_max 0.607

loop_
_space_group_symop_operation_xyz
'x, y, z'
'-x, -y, -z'

loop_
_atom_site_label
_atom_site_type_symbol
_atom_site_fract_x
_atom_site_fract_y
_atom_site_fract_z
_atom_site_U_iso_or_equiv
_atom_site_adp_type
_atom_site_occupancy
_atom_site_site_symmetry_order
_atom_site_calc_flag
_atom_site_refinement_flags_posn
_atom_site_refinement_flags_adp
Yb1 Yb 0.97418(2) 0.47128(2) 0.30490(2) 0.02465(5) Uani 1 1 d . .
I2 I 1.24742(6) 1.11128(3) 0.64243(3) 0.08399(14) Uani 1 1 d . .
I1 I 0.70320(4) -0.16092(2) -0.04469(2) 0.05385(9) Uani 1 1 d . .
O5 O 0.7982(3) 0.3952(2) 0.37511(18) 0.0385(6) Uani 1 1 d . .
O3 O 1.1227(3) 0.6306(2) 0.34207(17) 0.0358(6) Uani 1 1 d . .
OW1 O 1.1407(3) 0.4380(2) 0.40996(18) 0.0327(6) Uani 1 1 d . .
O2 O 0.8499(3) 0.3589(2) 0.17479(17) 0.0376(6) Uani 1 1 d . .
O4 O 0.9509(3) 0.6104(2) 0.43833(16) 0.0343(6) Uani 1 1 d . .
O6 O 0.6601(3) 0.4173(2) 0.49652(18) 0.0450(7) Uani 1 1 d . .
N2 N 0.9902(3) 0.5547(2) 0.17384(18) 0.0278(6) Uani 1 1 d . .
O1 O 1.0084(3) 0.2906(2) 0.25208(17) 0.0371(6) Uani 1 1 d . .
N1 N 1.2123(3) 0.4455(2) 0.2175(2) 0.0303(6) Uani 1 1 d . .
N3 N 0.7539(3) 0.5715(2) 0.28309(19) 0.0289(6) Uani 1 1 d . .
C23 C 1.0567(4) 0.6648(3) 0.4135(2) 0.0295(7) Uani 1 1 d . .
C19 C 0.7042(5) 0.0675(3) 0.0173(3) 0.0411(9) Uani 1 1 d . .
H19 H 0.6257 0.0588 -0.0256 0.049 Uiso 1 1 calc R U
C20 C 0.7754(5) -0.0157(3) 0.0323(3) 0.0396(9) Uani 1 1 d . .
C29 C 1.2219(6) 0.8271(3) 0.4420(3) 0.0509(11) Uani 1 1 d . .
H29 H 1.2754 0.8000 0.3918 0.061 Uiso 1 1 calc R U
C27 C 1.1824(6) 0.9645(3) 0.5665(3) 0.0484(11) Uani 1 1 d . .
C24 C 1.1012(4) 0.7693(3) 0.4681(2) 0.0321(8) Uani 1 1 d . .
C10 C 0.8797(4) 0.6130(3) 0.1581(2) 0.0322(8) Uani 1 1 d . .
C18 C 0.7520(5) 0.1641(3) 0.0675(3) 0.0376(8) Uani 1 1 d . .
H18 H 0.7057 0.2204 0.0573 0.045 Uiso 1 1 calc R U
C32 C 0.4566(5) 0.2499(4) 0.4126(3) 0.0495(11) Uani 1 1 d . .
H32 H 0.4191 0.2960 0.4604 0.059 Uiso 1 1 calc R U
C11 C 0.7447(4) 0.6176(3) 0.2149(2) 0.0295(7) Uani 1 1 d . .
C5 C 1.2346(4) 0.4850(3) 0.1468(2) 0.0323(8) Uani 1 1 d . .
C31 C 0.5994(4) 0.2702(3) 0.3812(2) 0.0323(8) Uani 1 1 d . .
C12 C 0.6180(5) 0.6686(3) 0.1998(3) 0.0388(9) Uani 1 1 d . .
H12 H 0.6138 0.6998 0.1524 0.047 Uiso 1 1 calc R U
C6 C 1.1168(4) 0.5498(3) 0.1257(2) 0.0358(8) Uani 1 1 d . .
C22 C 0.9362(5) 0.0934(3) 0.1467(3) 0.0415(9) Uani 1 1 d . .
H22 H 1.0133 0.1018 0.1904 0.050 Uiso 1 1 calc R U
C3 C 1.4756(5) 0.4123(3) 0.1232(3) 0.0465(11) Uani 1 1 d . .
H3 H 1.5641 0.4017 0.0914 0.056 Uiso 1 1 calc R U
C15 C 0.6383(4) 0.5785(3) 0.3383(3) 0.0359(8) Uani 1 1 d . .
H15 H 0.6458 0.5489 0.3866 0.043 Uiso 1 1 calc R U
C30 C 0.6925(4) 0.3682(3) 0.4216(2) 0.0304(7) Uani 1 1 d . .
C1 C 1.3194(4) 0.3892(3) 0.2407(3) 0.0372(8) Uani 1 1 d . .
H1 H 1.3023 0.3599 0.2887 0.045 Uiso 1 1 calc R U
C16 C 0.9124(4) 0.2818(3) 0.1896(2) 0.0310(8) Uani 1 1 d . .
C36 C 0.6550(5) 0.1992(3) 0.3136(3) 0.0435(10) Uani 1 1 d . .
H36 H 0.7522 0.2115 0.2940 0.052 Uiso 1 1 calc R U
C14 C 0.5075(5) 0.6275(3) 0.3276(3) 0.0397(9) Uani 1 1 d . .
H14 H 0.4288 0.6300 0.3672 0.048 Uiso 1 1 calc R U
C17 C 0.8672(4) 0.1780(3) 0.1323(2) 0.0322(8) Uani 1 1 d . .
C2 C 1.4543(5) 0.3726(3) 0.1966(3) 0.0414(9) Uani 1 1 d . .
H2 H 1.5284 0.3358 0.2161 0.050 Uiso 1 1 calc R U
I3 I 0.29497(4) -0.04329(3) 0.24241(2) 0.06044(10) Uani 1 1 d . .
C34 C 0.4271(5) 0.0913(3) 0.3031(3) 0.0414(9) Uani 1 1 d . .
C35 C 0.5705(5) 0.1091(3) 0.2736(3) 0.0468(10) Uani 1 1 d . .
H35 H 0.6102 0.0617 0.2277 0.056 Uiso 1 1 calc R U
C25 C 1.0259(5) 0.8086(3) 0.5438(3) 0.0462(10) Uani 1 1 d . .
H25 H 0.9487 0.7689 0.5624 0.055 Uiso 1 1 calc R U
C13 C 0.4980(5) 0.6718(3) 0.2569(3) 0.0433(10) Uani 1 1 d . .
H13 H 0.4112 0.7042 0.2472 0.052 Uiso 1 1 calc R U
C4 C 1.3648(5) 0.4676(3) 0.0972(3) 0.0448(10) Uani 1 1 d . .
H4 H 1.3767 0.4934 0.0469 0.054 Uiso 1 1 calc R U
C33 C 0.3696(5) 0.1606(4) 0.3728(4) 0.0584(13) Uani 1 1 d . .
H33 H 0.2731 0.1475 0.3930 0.070 Uiso 1 1 calc R U
C26 C 1.0645(6) 0.9079(4) 0.5929(3) 0.0560(12) Uani 1 1 d . .
H26 H 1.0109 0.9355 0.6429 0.067 Uiso 1 1 calc R U
C21 C 0.8908(5) -0.0038(3) 0.0962(3) 0.0460(10) Uani 1 1 d . .
H21 H 0.9381 -0.0602 0.1055 0.055 Uiso 1 1 calc R U
C9 C 0.8936(6) 0.6681(4) 0.0935(3) 0.0534(12) Uani 1 1 d . .
H9 H 0.8167 0.7091 0.0843 0.064 Uiso 1 1 calc R U
C8 C 1.0190(6) 0.6626(5) 0.0435(4) 0.0686(16) Uani 1 1 d . .
H8 H 1.0276 0.6986 -0.0007 0.082 Uiso 1 1 calc R U
C28 C 1.2608(6) 0.9248(3) 0.4917(3) 0.0569(13) Uani 1 1 d . .
H28 H 1.3404 0.9640 0.4744 0.068 Uiso 1 1 calc R U
C7 C 1.1337(6) 0.6031(4) 0.0590(4) 0.0612(14) Uani 1 1 d . .
H7 H 1.2207 0.5986 0.0255 0.073 Uiso 1 1 calc R U
HW1A H 1.108(6) 0.418(4) 0.445(4) 0.061(18) Uiso 1 1 d . .
HW1B H 1.201(6) 0.479(4) 0.435(3) 0.051(15) Uiso 1 1 d . .

loop_
_atom_site_aniso_label
_atom_site_aniso_U_11
_atom_site_aniso_U_22
_atom_site_aniso_U_33
_atom_site_aniso_U_23
_atom_site_aniso_U_13
_atom_site_aniso_U_12
Yb1 0.02682(8) 0.02393(8) 0.02119(7) 0.00244(5) 0.00184(5) -0.00296(5)
I2 0.1170(3) 0.02971(17) 0.0895(3) -0.01168(17) -0.0374(3) -0.00489(19)
I1 0.05658(18) 0.02988(14) 0.0649(2) -0.00731(13) -0.01308(15) -0.00028(13)
O5 0.0402(15) 0.0347(15) 0.0406(15) 0.0100(12) 0.0121(12) -0.0048(12)
O3 0.0420(15) 0.0314(14) 0.0302(13) 0.0014(11) 0.0054(11) -0.0060(11)
OW1 0.0378(15) 0.0350(15) 0.0229(13) 0.0046(11) -0.0018(11) -0.0064(12)
O2 0.0467(16) 0.0288(14) 0.0348(14) 0.0043(11) -0.0021(12) -0.0025(12)
O4 0.0392(14) 0.0320(14) 0.0280(13) 0.0020(10) 0.0017(11) -0.0070(11)
O6 0.0443(16) 0.0505(18) 0.0333(14) 0.0004(13) 0.0067(12) -0.0150(13)
N2 0.0300(15) 0.0294(15) 0.0232(13) 0.0057(12) 0.0044(11) -0.0027(12)
O1 0.0354(14) 0.0350(14) 0.0350(14) -0.0013(11) -0.0027(11) -0.0055(11)
N1 0.0291(15) 0.0282(15) 0.0308(15) 0.0020(12) 0.0026(12) -0.0013(12)
N3 0.0297(15) 0.0267(15) 0.0283(14) 0.0030(12) 0.0034(12) -0.0001(12)
C23 0.0351(19) 0.0251(17) 0.0269(17) 0.0047(14) -0.0026(14) -0.0009(14)
C19 0.044(2) 0.038(2) 0.038(2) 0.0012(17) -0.0106(17) 0.0010(18)
C20 0.044(2) 0.029(2) 0.040(2) -0.0025(16) 0.0006(17) -0.0003(17)
C29 0.064(3) 0.037(2) 0.046(2) 0.0003(19) 0.016(2) -0.008(2)
C27 0.060(3) 0.024(2) 0.054(3) -0.0008(18) -0.019(2) -0.0010(19)
C24 0.0350(19) 0.0256(18) 0.0329(18) 0.0023(14) -0.0057(15) -0.0006(15)
C10 0.0330(18) 0.0319(19) 0.0318(18) 0.0089(15) 0.0012(14) -0.0020(15)
C18 0.043(2) 0.032(2) 0.036(2) 0.0048(16) 0.0000(16) 0.0017(16)
C32 0.038(2) 0.049(3) 0.052(3) -0.006(2) 0.0125(19) -0.0089(19)
C11 0.0304(18) 0.0259(17) 0.0290(17) 0.0016(14) 0.0004(14) -0.0034(14)
C5 0.0345(19) 0.0305(19) 0.0297(18) 0.0042(15) 0.0055(14) -0.0041(15)
C31 0.0337(19) 0.0340(19) 0.0298(18) 0.0097(15) -0.0002(14) -0.0010(15)
C12 0.039(2) 0.034(2) 0.042(2) 0.0073(17) -0.0043(17) 0.0017(17)
C6 0.0357(19) 0.042(2) 0.0309(18) 0.0112(16) 0.0084(15) 0.0001(16)
C22 0.044(2) 0.035(2) 0.041(2) 0.0017(17) -0.0087(17) -0.0009(17)
C3 0.037(2) 0.045(2) 0.053(3) 0.000(2) 0.0181(19) 0.0043(19)
C15 0.036(2) 0.035(2) 0.0351(19) 0.0055(16) 0.0066(15) -0.0011(16)
C30 0.0315(18) 0.0305(18) 0.0292(17) 0.0084(14) 0.0013(14) -0.0025(14)
C1 0.039(2) 0.035(2) 0.036(2) 0.0041(16) 0.0041(16) 0.0010(16)
C16 0.0343(19) 0.0266(18) 0.0283(17) 0.0004(14) 0.0102(14) -0.0071(14)
C36 0.046(2) 0.038(2) 0.045(2) 0.0083(18) 0.0172(18) -0.0070(18)
C14 0.035(2) 0.036(2) 0.043(2) 0.0000(17) 0.0110(17) -0.0035(16)
C17 0.0363(19) 0.0308(19) 0.0258(17) 0.0008(14) 0.0057(14) -0.0039(15)
C2 0.036(2) 0.038(2) 0.045(2) -0.0004(18) -0.0018(17) 0.0048(17)
I3 0.0641(2) 0.04671(18) 0.0627(2) 0.00378(15) -0.01279(16) -0.01618(15)
C34 0.043(2) 0.037(2) 0.042(2) 0.0062(18) -0.0039(17) -0.0064(17)
C35 0.056(3) 0.039(2) 0.042(2) 0.0026(19) 0.015(2) -0.003(2)
C25 0.044(2) 0.038(2) 0.048(2) -0.0069(19) 0.0078(19) -0.0036(18)
C13 0.035(2) 0.038(2) 0.054(3) 0.0037(19) 0.0029(18) 0.0074(17)
C4 0.043(2) 0.049(3) 0.042(2) 0.0100(19) 0.0168(18) 0.0031(19)
C33 0.036(2) 0.054(3) 0.072(3) -0.007(2) 0.012(2) -0.015(2)
C26 0.062(3) 0.041(3) 0.052(3) -0.015(2) 0.008(2) 0.003(2)
C21 0.052(3) 0.035(2) 0.048(2) 0.0038(19) -0.009(2) 0.0080(19)
C9 0.062(3) 0.063(3) 0.049(3) 0.035(2) 0.017(2) 0.022(2)
C8 0.069(3) 0.087(4) 0.075(4) 0.062(3) 0.025(3) 0.022(3)
C28 0.069(3) 0.031(2) 0.065(3) 0.004(2) 0.003(2) -0.016(2)
C7 0.055(3) 0.075(4) 0.069(3) 0.044(3) 0.024(3) 0.019(3)

loop_
_atom_type_symbol
_atom_type_description
_atom_type_scat_dispersion_real
_atom_type_scat_dispersion_imag
_atom_type_scat_source
C C 0.0033 0.0016 'International Tables Vol C Tables 4.2.6.8 and 6.1.1.4'
H H 0.0000 0.0000 'International Tables Vol C Tables 4.2.6.8 and 6.1.1.4'
N N 0.0061 0.0033 'International Tables Vol C Tables 4.2.6.8 and 6.1.1.4'
O O 0.0106 0.0060 'International Tables Vol C Tables 4.2.6.8 and 6.1.1.4'
I I -0.4742 1.8119 'International Tables Vol C Tables 4.2.6.8 and 6.1.1.4'
Yb Yb -0.3850 5.5486 'International Tables Vol C Tables 4.2.6.8 and 6.1.1.4'

loop_
_geom_angle_atom_site_label_1
_geom_angle_atom_site_label_2
_geom_angle_atom_site_label_3
_geom_angle
O5 Yb1 OW1 83.94(11)
O5 Yb1 O3 134.12(9)
OW1 Yb1 O3 80.69(10)
O5 Yb1 O2 82.59(10)
OW1 Yb1 O2 130.50(10)
O3 Yb1 O2 138.15(9)
O5 Yb1 O1 75.93(9)
OW1 Yb1 O1 76.52(9)
O3 Yb1 O1 139.63(9)
O2 Yb1 O1 54.01(9)
O5 Yb1 O4 80.72(9)
OW1 Yb1 O4 74.97(9)
O3 Yb1 O4 53.60(8)
O2 Yb1 O4 147.53(9)
O1 Yb1 O4 144.68(9)
O5 Yb1 N3 81.28(10)
OW1 Yb1 N3 143.92(10)
O3 Yb1 N3 86.36(10)
O2 Yb1 N3 79.82(9)
O1 Yb1 N3 130.26(9)
O4 Yb1 N3 70.27(9)
O5 Yb1 N1 144.23(10)
OW1 Yb1 N1 79.34(10)
O3 Yb1 N1 73.83(9)
O2 Yb1 N1 84.62(9)
O1 Yb1 N1 69.53(9)
O4 Yb1 N1 124.02(9)
N3 Yb1 N1 128.84(10)
O5 Yb1 N2 139.04(10)
OW1 Yb1 N2 137.02(10)
O3 Yb1 N2 68.23(9)
O2 Yb1 N2 70.14(9)
O1 Yb1 N2 108.69(9)
O4 Yb1 N2 106.34(9)
N3 Yb1 N2 64.60(9)
N1 Yb1 N2 64.26(10)
O5 Yb1 C16 76.83(10)
OW1 Yb1 C16 103.18(11)
O3 Yb1 C16 148.84(9)
O2 Yb1 C16 27.32(10)
O1 Yb1 C16 26.74(10)
O4 Yb1 C16 157.53(9)
N3 Yb1 C16 105.17(11)
N1 Yb1 C16 76.55(10)
N2 Yb1 C16 90.35(10)
O5 Yb1 C23 107.58(10)
OW1 Yb1 C23 76.60(10)
O3 Yb1 C23 26.67(9)
O2 Yb1 C23 152.60(10)
O1 Yb1 C23 152.32(10)
O4 Yb1 C23 26.93(9)
N3 Yb1 C23 76.84(10)
N1 Yb1 C23 99.01(10)
N2 Yb1 C23 86.88(10)
C16 Yb1 C23 175.47(10)
O5 Yb1 HW1A 70.5(12)
OW1 Yb1 HW1A 13.6(12)
O3 Yb1 HW1A 89.3(12)
O2 Yb1 HW1A 127.4(12)
O1 Yb1 HW1A 75.6(12)
O4 Yb1 HW1A 71.7(12)
N3 Yb1 HW1A 135.5(12)
N1 Yb1 HW1A 91.8(12)
N2 Yb1 HW1A 150.4(12)
C16 Yb1 HW1A 101.1(12)
C23 Yb1 HW1A 79.8(12)
C30 O5 Yb1 169.7(3)
C23 O3 Yb1 95.3(2)
Yb1 OW1 HW1A 118(5)
Yb1 OW1 HW1B 121(4)
HW1A OW1 HW1B 102(5)
C16 O2 Yb1 92.3(2)
C23 O4 Yb1 91.2(2)
C10 N2 C6 119.4(3)
C10 N2 Yb1 120.0(2)
C6 N2 Yb1 120.2(2)
C16 O1 Yb1 92.2(2)
C5 N1 C1 118.5(3)
C5 N1 Yb1 121.7(2)
C1 N1 Yb1 119.8(2)
C15 N3 C11 117.9(3)
C15 N3 Yb1 120.1(2)
C11 N3 Yb1 122.0(2)
O3 C23 O4 119.8(3)
O3 C23 C24 120.3(3)
O4 C23 C24 119.8(3)
O3 C23 Yb1 58.01(18)
O4 C23 Yb1 61.83(18)
C24 C23 Yb1 177.8(3)
C20 C19 C18 118.9(4)
C20 C19 H19 120.6
C18 C19 H19 120.6
C21 C20 C19 121.1(4)
C21 C20 I1 120.5(3)
C19 C20 I1 118.4(3)
C28 C29 C24 119.3(4)
C28 C29 H29 120.4
C24 C29 H29 120.4
C26 C27 C28 120.7(4)
C26 C27 I2 119.7(3)
C28 C27 I2 119.6(4)
C25 C24 C29 120.0(4)
C25 C24 C23 120.6(4)
C29 C24 C23 119.3(3)
N2 C10 C9 121.1(4)
N2 C10 C11 117.0(3)
C9 C10 C11 121.8(4)
C17 C18 C19 121.2(4)
C17 C18 H18 119.4
C19 C18 H18 119.4
C31 C32 C33 120.0(4)
C31 C32 H32 120.0
C33 C32 H32 120.0
N3 C11 C12 122.0(3)
N3 C11 C10 116.0(3)
C12 C11 C10 122.0(3)
N1 C5 C4 121.2(4)
N1 C5 C6 116.7(3)
C4 C5 C6 122.0(4)
C36 C31 C32 118.9(4)
C36 C31 C30 120.5(3)
C32 C31 C30 120.6(3)
C13 C12 C11 118.7(4)
C13 C12 H12 120.7
C11 C12 H12 120.7
N2 C6 C7 121.0(4)
N2 C6 C5 116.8(3)
C7 C6 C5 122.2(4)
C17 C22 C21 120.5(4)
C17 C22 H22 119.7
C21 C22 H22 119.7
C4 C3 C2 119.4(4)
C4 C3 H3 120.3
C2 C3 H3 120.3
N3 C15 C14 123.7(4)
N3 C15 H15 118.2
C14 C15 H15 118.2
O6 C30 O5 124.9(3)
O6 C30 C31 118.4(3)
O5 C30 C31 116.7(3)
N1 C1 C2 123.2(4)
N1 C1 H1 118.4
C2 C1 H1 118.4
O1 C16 O2 121.4(3)
O1 C16 C17 119.3(3)
O2 C16 C17 119.3(3)
O1 C16 Yb1 61.11(19)
O2 C16 Yb1 60.41(18)
C17 C16 Yb1 174.9(2)
C31 C36 C35 121.8(4)
C31 C36 H36 119.1
C35 C36 H36 119.1
C13 C14 C15 117.8(4)
C13 C14 H14 121.1
C15 C14 H14 121.1
C18 C17 C22 119.0(4)
C18 C17 C16 120.9(4)
C22 C17 C16 120.0(3)
C3 C2 C1 118.0(4)
C3 C2 H2 121.0
C1 C2 H2 121.0
C35 C34 C33 120.6(4)
C35 C34 I3 119.6(3)
C33 C34 I3 119.7(3)
C34 C35 C36 118.7(4)
C34 C35 H35 120.6
C36 C35 H35 120.6
C24 C25 C26 120.3(4)
C24 C25 H25 119.8
C26 C25 H25 119.8
C14 C13 C12 119.9(4)
C14 C13 H13 120.0
C12 C13 H13 120.0
C3 C4 C5 119.7(4)
C3 C4 H4 120.2
C5 C4 H4 120.2
C34 C33 C32 119.8(4)
C34 C33 H33 120.1
C32 C33 H33 120.1
C27 C26 C25 119.3(4)
C27 C26 H26 120.4
C25 C26 H26 120.4
C20 C21 C22 119.4(4)
C20 C21 H21 120.3
C22 C21 H21 120.3
C8 C9 C10 120.2(4)
C8 C9 H9 119.9
C10 C9 H9 119.9
C9 C8 C7 119.4(4)
C9 C8 H8 120.3
C7 C8 H8 120.3
C27 C28 C29 120.3(4)
C27 C28 H28 119.8
C29 C28 H28 119.8
C8 C7 C6 118.8(4)
C8 C7 H7 120.6
C6 C7 H7 120.6

loop_
_geom_bond_atom_site_label_1
_geom_bond_atom_site_label_2
_geom_bond_distance
Yb1 O5 2.239(2)
Yb1 OW1 2.305(3)
Yb1 O3 2.387(3)
Yb1 O2 2.413(3)
Yb1 O1 2.429(3)
Yb1 O4 2.471(2)
Yb1 N3 2.495(3)
Yb1 N1 2.514(3)
Yb1 N2 2.543(3)
Yb1 C16 2.773(3)
Yb1 C23 2.802(3)
Yb1 HW1A 2.71(6)
I2 C27 2.094(4)
I1 C20 2.096(4)
O5 C30 1.273(4)
O3 C23 1.263(4)
OW1 HW1A 0.72(6)
OW1 HW1B 0.77(5)
O2 C16 1.274(5)
O4 C23 1.269(4)
O6 C30 1.243(4)
N2 C10 1.341(5)
N2 C6 1.349(4)
O1 C16 1.248(4)
N1 C5 1.338(5)
N1 C1 1.342(5)
N3 C15 1.335(5)
N3 C11 1.349(5)
C23 C24 1.491(5)
C19 C20 1.385(6)
C19 C18 1.388(5)
C19 H19 0.9300
C20 C21 1.376(6)
C29 C28 1.383(6)
C29 C24 1.397(6)
C29 H29 0.9300
C27 C26 1.373(7)
C27 C28 1.377(7)
C24 C25 1.370(5)
C10 C9 1.382(5)
C10 C11 1.487(5)
C18 C17 1.382(5)
C18 H18 0.9300
C32 C31 1.389(5)
C32 C33 1.391(6)
C32 H32 0.9300
C11 C12 1.390(5)
C5 C4 1.393(5)
C5 C6 1.477(6)
C31 C36 1.367(5)
C31 C30 1.506(5)
C12 C13 1.385(6)
C12 H12 0.9300
C6 C7 1.396(6)
C22 C17 1.388(6)
C22 C21 1.393(6)
C22 H22 0.9300
C3 C4 1.373(6)
C3 C2 1.377(6)
C3 H3 0.9300
C15 C14 1.389(6)
C15 H15 0.9300
C1 C2 1.384(6)
C1 H1 0.9300
C16 C17 1.500(5)
C36 C35 1.390(6)
C36 H36 0.9300
C14 C13 1.369(6)
C14 H14 0.9300
C2 H2 0.9300
I3 C34 2.104(4)
C34 C35 1.374(6)
C34 C33 1.382(6)
C35 H35 0.9300
C25 C26 1.397(6)
C25 H25 0.9300
C13 H13 0.9300
C4 H4 0.9300
C33 H33 0.9300
C26 H26 0.9300
C21 H21 0.9300
C9 C8 1.355(7)
C9 H9 0.9300
C8 C7 1.381(7)
C8 H8 0.9300
C28 H28 0.9300
C7 H7 0.9300
